data_4001426
loop_
_publ_author_name
'Levi, E.'
'Mitelman, A.'
'Aurbach, D.'
'Brunelli, M.'

_publ_section_title
;
 Structural Mechanism of the Phase Transitions in the
 Mg&#x2212;Cu&#x2212;Mo6S8System Probed by ex Situ Synchrotron X-ray
 Diffraction
;
_journal_issue 21
_journal_name_full 'Chemistry of Materials'
_journal_page_first 5131
_journal_paper_doi 10.1021/cm0715489
_journal_volume 19
_journal_year 2007
_chemical_formula_moiety 'Cu1.21 Mg5.40 Mo18 S24'
_chemical_formula_sum 'Cu1.21 Mg5.4 Mo18 S24'
_chemical_formula_weight 2704.52
_chemical_name_common 'Chevrel phase'
_chemical_name_systematic
;
zinc dihydroxide divanadate dihydrate
;
_space_group_crystal_system trigonal
_space_group_IT_number 148
_space_group_name_Hall '-R 3'
_space_group_name_H-M_alt 'R -3'
_symmetry_space_group_name_Hall '-R 3'
_symmetry_space_group_name_H-M 'R -3 :H'
_cell_angle_alpha 90.00000
_cell_angle_beta 90.00000
_cell_angle_gamma 120.0000
_cell_formula_units_Z 1
_cell_length_a 9.705(2)
_cell_length_b 9.705(2)
_cell_length_c 10.405(2)
_cell_measurement_temperature 300
_cell_volume 848.7(3)
_computing_structure_refinement FULLPROF
_diffrn_ambient_temperature 300
_diffrn_measurement_device_type ID31(ESRF)
_diffrn_radiation_monochromator none
_diffrn_source Synchrotron
_exptl_crystal_density_diffrn 5.292
_exptl_crystal_density_method 'not measured'
_pd_char_colour black
_pd_instr_location ' ?'
_pd_meas_2theta_range_inc 0.00300
_pd_meas_2theta_range_max 57.96000
_pd_meas_2theta_range_min 1.00200
_pd_meas_number_of_points 18987
_pd_proc_2theta_range_inc 0.003
_pd_proc_2theta_range_max 32.00
_pd_proc_2theta_range_min 1.80
_pd_proc_ls_background_function 'polynomial function'
_pd_proc_ls_pref_orient_corr ' ?'
_pd_proc_ls_profile_function 'T-C-H pseudo-Voigt'
_pd_proc_ls_prof_R_factor 6.8165
_pd_proc_ls_prof_wR_expected 11.3253
_pd_proc_ls_prof_wR_factor 8.7512
_pd_spec_mounting ' powder '
_pd_spec_mount_mode transmission
_pd_spec_shape cylinder
_refine_ls_goodness_of_fit_all 1.789
_refine_ls_number_parameters 63
_refine_ls_number_restraints 0
_refine_ls_R_I_factor 3.7278
_refine_ls_shift/su_max 0.01
_cod_data_source_file cm0715489-file002.cif
_cod_data_source_block Mg1.8Cu0.4Mo6S8
_cod_depositor_comments
;
The following automatic conversions were performed:

'_space_group_crystal_system' value 'Trigonal' changed to 'trigonal'
according to /home/saulius/struct/CIF-dictionaries/cif_core.dic
dictionary named 'cif_core.dic' version 2.4.1 from 2010-06-29.

Automatic conversion script
Id: cif_fix_values 1715 2011-07-08 13:25:40Z adriana 
;
_cod_original_formula_sum 'Cu1.21 Mg5.40 Mo18 S24'
_cod_database_code 4001426

loop_
_symmetry_equiv_pos_site_id
_symmetry_equiv_pos_as_xyz
1 x,y,z
2 -y,x-y,z
3 -x+y,-x,z
4 -x,-y,-z
5 y,-x+y,-z
6 x-y,x,-z
7 x+2/3,y+1/3,z+1/3
8 -y+2/3,x-y+1/3,z+1/3
9 -x+y+2/3,-x+1/3,z+1/3
10 -x+2/3,-y+1/3,-z+1/3
11 y+2/3,-x+y+1/3,-z+1/3
12 x-y+2/3,x+1/3,-z+1/3
13 x+1/3,y+2/3,z+2/3
14 -y+1/3,x-y+2/3,z+2/3
15 -x+y+1/3,-x+2/3,z+2/3
17 -x+1/3,-y+2/3,-z+2/3
18 y+1/3,-x+y+2/3,-z+2/3
19 x-y+1/3,x+2/3,-z+2/3

loop_
_atom_site_label
_atom_site_fract_x
_atom_site_fract_y
_atom_site_fract_z
_atom_site_U_iso_or_equiv
_atom_site_adp_type
_atom_site_occupancy
_atom_site_type_symbol
Mo 0.0165(4) 0.1659(3) 0.3953(3) 0.00380 Uiso 1.00000 MO
S1 0.3080(8) 0.2766(9) 0.4075(8) 0.00633 Uiso 1.00000 S
S2 0.00000 0.00000 0.2056(10) 0.00633 Uiso 1.00000 S
Mg1 0.717(3) 0.4694(20) 0.3329(15) 0.01267 Uiso 0.16667 MG
Mg2 0.1617(12) 0.2642(17) 0.8762(13) 0.01267 Uiso 0.13333 MG
Cu 0.1617(12) 0.2642(17) 0.8762(13) 0.01267 Uiso 0.06667 CU

loop_
_atom_type_symbol
_atom_type_description
_atom_type_scat_dispersion_real
_atom_type_scat_dispersion_imag
_atom_type_scat_source
Mo Mo 3.70250 0.27720 'International Tables Vol C Tables 4.2.6.8 and 6.1.1.4'
S S 6.90530 1.46790 'International Tables Vol C Tables 4.2.6.8 and 6.1.1.4'
Mg Mg 5.42040 2.82750 'International Tables Vol C Tables 4.2.6.8 and 6.1.1.4'
Cu Cu 13.33800 3.58280 'International Tables Vol C Tables 4.2.6.8 and 6.1.1.4'

loop_
_diffrn_radiation_type
_diffrn_radiation_wavelength
Synchrotron 0.35008

loop_
_geom_angle_atom_site_label_1
_geom_angle_atom_site_label_2
_geom_angle_atom_site_label_3
_geom_angle_site_symmetry_1
_geom_angle_site_symmetry_3
_geom_angle
_geom_angle_publ_flag
S1 Mg1 S2 3_665 10_555 127.0(8) no
S1 Mg1 S2 17_555 7_555 126.7(9) no
S2 Mg1 S2 7_555 10_555 123.2(9) no

loop_
_geom_bond_atom_site_label_1
_geom_bond_atom_site_label_2
_geom_bond_site_symmetry_2
_geom_bond_distance
_geom_bond_publ_flag
Mo Mo 2_555 2.661(4) yes
Mo Mo 3_555 2.661(6) yes
Mo Mo 5_556 2.666(5) yes
Mo Mo 6_556 2.666(5) yes
Mo S1 1_555 2.477(10) yes
Mo S1 2_555 2.470(10) yes
Mo S1 6_556 2.436(9) yes
Mo S1 16_555 2.561(9) yes
Mo S2 1_555 2.502(9) yes
Mg1 S1 3_665 2.44(2) yes
Mg1 S1 17_555 2.44(2) yes
Mg1 S2 7_555 2.44(2) yes
Mg1 S2 10_555 2.43(2) yes
Mg1 Mg1 2_655 2.00(3) yes
Mg1 Mg1 3_665 2.00(3) yes
Mg1 Mg1 16_655 2.31(2) yes
Mg1 Mg1 17_555 1.16(4) yes
Mg1 Mg1 18_545 1.16(3) yes
Cu S1 8_555 2.38(2) yes
Cu S1 11_456 2.38(2) yes
Cu S1 15_555 2.39(2) yes
Cu S2 4_556 2.40(1) yes
Mg2 S1 8_555 2.38(2) yes
Mg2 S1 11_456 2.38(2) yes
Mg2 S1 15_555 2.39(2) yes
Mg2 S2 4_556 2.40(1) yes
